data_2014277
loop_
_publ_author_name
'Canty, Allan J.'
'Skelton, Brian W.'
'Traill, Peter R.'
'White, Allan H.'

_publ_section_title
;
 Bis[tris(pyridin-2-yl)methanol-\k^2^<i>N</i>,<i>N</i>']palladium(II)
 dinitrate at 150 and 298K
;
_journal_issue 7
_journal_name_full 'Acta Crystallographica Section C'
_journal_page_first m305
_journal_page_last m307
_journal_paper_doi 10.1107/S0108270104010893
_journal_volume 60
_journal_year 2004
_chemical_formula_iupac '[Pd (C16 H13 N3 O)2] (N O3)2'
_chemical_formula_moiety 'C32 H26 N6 O2 Pd 2+ , 2N O3 -'
_chemical_formula_structural 'C32 H26 N6 O2 Pd 2+ , 2N O3 -'
_chemical_formula_sum 'C32 H26 N8 O8 Pd'
_chemical_formula_weight 757.03
_chemical_name_systematic
;
Bis[tris(pyridin-2-yl)methanol-\k^2^N]palladium(II) dinitrate
;
_space_group_IT_number 14
_symmetry_cell_setting monoclinic
_symmetry_space_group_name_Hall '-P 2ybc'
_symmetry_space_group_name_H-M 'P 1 21/c 1'
_atom_sites_solution_hydrogens difmap
_atom_sites_solution_primary direct
_atom_sites_solution_secondary difmap
_cell_angle_alpha 90.00
_cell_angle_beta 95.54(6)
_cell_angle_gamma 90.00
_cell_formula_units_Z 2
_cell_length_a 8.430(3)
_cell_length_b 10.431(4)
_cell_length_c 17.67(2)
_cell_measurement_reflns_used 6
_cell_measurement_temperature 298(2)
_cell_measurement_theta_max 16.3
_cell_measurement_theta_min 12.2
_cell_volume 1546.5(19)
_computing_cell_refinement 'CAD-4 Software'
_computing_data_collection 'CAD-4 Software (Enraf-Nonius, 1989)'
_computing_data_reduction 'CAD-4 Software'
_computing_molecular_graphics Xtal3.5
_computing_publication_material 'BONDLA and CIFIO in Xtal3.5'
_computing_structure_refinement 'CRYLSQ in Xtal3.5'
_computing_structure_solution 'Xtal3.5 (Hall et al., 1995)'
_diffrn_ambient_temperature 298(2)
_diffrn_measured_fraction_theta_full 1.0
_diffrn_measured_fraction_theta_max 0.98
_diffrn_measurement_device_type 'Enraf-Nonius CAD-4'
_diffrn_measurement_method 2\q-\w
_diffrn_radiation_monochromator graphite
_diffrn_radiation_source 'rotating anode'
_diffrn_radiation_type 'Mo K\a'
_diffrn_radiation_wavelength 0.71073
_diffrn_reflns_av_R_equivalents 0.086
_diffrn_reflns_av_sigmaI/netI 0.082
_diffrn_reflns_limit_h_max 10
_diffrn_reflns_limit_h_min 0
_diffrn_reflns_limit_k_max 14
_diffrn_reflns_limit_k_min 0
_diffrn_reflns_limit_l_max 24
_diffrn_reflns_limit_l_min -24
_diffrn_reflns_number 4422
_diffrn_reflns_theta_full 29.7
_diffrn_reflns_theta_max 30.0
_diffrn_reflns_theta_min 2.27
_diffrn_standards_decay_% 0
_diffrn_standards_interval_time 60
_diffrn_standards_number 8
_exptl_absorpt_coefficient_mu 0.67
_exptl_absorpt_correction_T_max 0.88
_exptl_absorpt_correction_T_min 0.85
_exptl_absorpt_correction_type gaussian
_exptl_absorpt_process_details 'ABSORB in Xtal3.5 (Hall et al., 1995)'
_exptl_crystal_colour colourless
_exptl_crystal_density_diffrn 1.626
_exptl_crystal_density_meas ?
_exptl_crystal_density_method 'not measured'
_exptl_crystal_description block
_exptl_crystal_F_000 768
_exptl_crystal_size_max 0.25
_exptl_crystal_size_mid 0.22
_exptl_crystal_size_min 0.19
_refine_diff_density_max 1.379
_refine_diff_density_min -0.785
_refine_ls_extinction_method none
_refine_ls_goodness_of_fit_all 1.585
_refine_ls_goodness_of_fit_ref 1.033
_refine_ls_hydrogen_treatment constr
_refine_ls_matrix_type full
_refine_ls_number_constraints 0
_refine_ls_number_parameters 223
_refine_ls_number_reflns 2323
_refine_ls_number_restraints 0
_refine_ls_R_factor_all 0.114
_refine_ls_R_factor_gt 0.056
_refine_ls_shift/su_max 0.001
_refine_ls_shift/su_mean 0.0001
_refine_ls_structure_factor_coef Fsqd
_refine_ls_weighting_details 'w = 1/[\s^2^(F) +  0.84F^2^]'
_refine_ls_weighting_scheme calc
_refine_ls_wR_factor_all 0.213
_refine_ls_wR_factor_ref 0.145
_reflns_number_gt 2323
_reflns_number_total 4414
_reflns_threshold_expression I>2\s(I)
_cod_data_source_file ta1448.cif
_cod_data_source_block II
_cod_depositor_comments
;
The following automatic conversions were performed:

'_exptl_crystal_density_meas' value 'not measured' was changed to '?'
- the value is perceived as not measured.

Automatic conversion script
Id: cif_fix_values 3008 2015-01-20 13:52:24Z robertas 
;
_cod_original_sg_symbol_Hall -p_2ybc
_cod_original_sg_symbol_H-M 'P 21/c'
_cod_database_code 2014277
_cod_database_fobs_code 2014277

loop_
_symmetry_equiv_pos_as_xyz
+x,+y,+z
-x,1/2+y,1/2-z
-x,-y,-z
+x,1/2-y,1/2+z

loop_
_atom_site_label
_atom_site_fract_x
_atom_site_fract_y
_atom_site_fract_z
_atom_site_U_iso_or_equiv
_atom_site_adp_type
_atom_site_calc_flag
_atom_site_calc_attached_atom
_atom_site_occupancy
_atom_site_disorder_assembly
_atom_site_disorder_group
Pd 0.50000 0.50000 0.50000 0.0303(3) Uani ? ? 1.00000 ? ?
C10 0.2979(7) 0.7427(6) 0.5144(4) 0.033(3) Uani ? ? 1.00000 ? ?
O10 0.1991(6) 0.8516(5) 0.5151(3) 0.049(3) Uani ? ? 1.00000 ? ?
C1A 0.2212(7) 0.6292(7) 0.5514(4) 0.034(3) Uani ? ? 1.00000 ? ?
N2A 0.2939(6) 0.5152(6) 0.5489(3) 0.033(2) Uani ? ? 1.00000 ? ?
C3A 0.2320(8) 0.4123(7) 0.5828(4) 0.043(4) Uani ? ? 1.00000 ? ?
C4A 0.0965(10) 0.4221(9) 0.6207(5) 0.054(5) Uani ? ? 1.00000 ? ?
C5A 0.0213(10) 0.5376(9) 0.6217(5) 0.059(5) Uani ? ? 1.00000 ? ?
C6A 0.0830(9) 0.6427(8) 0.5869(4) 0.048(4) Uani ? ? 1.00000 ? ?
C1B 0.3122(8) 0.7132(6) 0.4310(4) 0.036(3) Uani ? ? 1.00000 ? ?
N2B 0.3956(6) 0.6079(5) 0.4152(3) 0.036(3) Uani ? ? 1.00000 ? ?
C3B 0.4078(9) 0.5762(7) 0.3418(4) 0.042(3) Uani ? ? 1.00000 ? ?
C4B 0.3390(9) 0.6490(8) 0.2832(4) 0.048(4) Uani ? ? 1.00000 ? ?
C5B 0.2542(10) 0.7569(8) 0.2994(4) 0.053(4) Uani ? ? 1.00000 ? ?
C6B 0.2407(9) 0.7886(8) 0.3736(5) 0.048(4) Uani ? ? 1.00000 ? ?
C1C 0.4620(8) 0.7718(6) 0.5565(4) 0.035(3) Uani ? ? 1.00000 ? ?
N2C 0.4824(7) 0.7335(6) 0.6289(3) 0.045(3) Uani ? ? 1.00000 ? ?
C3C 0.6206(10) 0.7644(8) 0.6689(4) 0.052(4) Uani ? ? 1.00000 ? ?
C4C 0.7414(10) 0.8315(9) 0.6383(5) 0.054(5) Uani ? ? 1.00000 ? ?
C5C 0.7188(9) 0.8705(8) 0.5639(5) 0.053(4) Uani ? ? 1.00000 ? ?
C6C 0.5766(9) 0.8407(7) 0.5221(4) 0.043(3) Uani ? ? 1.00000 ? ?
N 0.8347(8) 0.5602(7) 0.8367(4) 0.049(3) Uani ? ? 1.00000 ? ?
O1 0.7087(12) 0.5856(13) 0.8598(6) 0.134(8) Uani ? ? 1.00000 ? ?
O2 0.9012(11) 0.4627(7) 0.8588(6) 0.100(6) Uani ? ? 1.00000 ? ?
O3 0.8904(10) 0.6298(9) 0.7905(4) 0.096(5) Uani ? ? 1.00000 ? ?
H10 0.21410 0.87720 0.56660 0.08000 Uiso ? ? 1.00000 ? ?
H3A 0.28257 0.32937 0.57846 0.05300 Uiso ? ? 1.00000 ? ?
H4A 0.05820 0.34883 0.64828 0.06600 Uiso ? ? 1.00000 ? ?
H5A -0.07682 0.54481 0.64516 0.07700 Uiso ? ? 1.00000 ? ?
H6A 0.03156 0.72697 0.58926 0.06100 Uiso ? ? 1.00000 ? ?
H3B 0.46828 0.50105 0.33041 0.05400 Uiso ? ? 1.00000 ? ?
H4B 0.34693 0.62321 0.23079 0.06000 Uiso ? ? 1.00000 ? ?
H5B 0.20741 0.80872 0.25700 0.06600 Uiso ? ? 1.00000 ? ?
H6B 0.17843 0.86330 0.38620 0.05900 Uiso ? ? 1.00000 ? ?
H3C 0.63752 0.73717 0.72182 0.06500 Uiso ? ? 1.00000 ? ?
H4C 0.83754 0.85195 0.66895 0.06400 Uiso ? ? 1.00000 ? ?
H5C 0.80156 0.91733 0.54127 0.06600 Uiso ? ? 1.00000 ? ?
H6C 0.55788 0.86722 0.46981 0.05500 Uiso ? ? 1.00000 ? ?

loop_
_atom_site_aniso_label
_atom_site_aniso_U_11
_atom_site_aniso_U_22
_atom_site_aniso_U_33
_atom_site_aniso_U_12
_atom_site_aniso_U_13
_atom_site_aniso_U_23
Pd 0.0312(3) 0.0316(3) 0.0288(3) 0.0024(4) 0.00716(18) 0.0011(4)
C10 0.031(3) 0.030(3) 0.038(3) 0.004(2) 0.001(2) -0.001(2)
O10 0.052(3) 0.045(3) 0.050(3) 0.022(2) 0.000(2) -0.001(2)
C1A 0.027(3) 0.044(4) 0.031(3) 0.004(3) 0.004(2) -0.002(3)
N2A 0.033(2) 0.031(3) 0.037(2) -0.002(2) 0.0066(17) -0.002(2)
C3A 0.039(4) 0.042(4) 0.049(4) -0.009(3) 0.007(3) -0.005(3)
C4A 0.045(4) 0.060(5) 0.057(5) -0.013(4) 0.010(4) 0.003(4)
C5A 0.039(4) 0.075(6) 0.063(5) -0.010(4) 0.015(3) -0.011(4)
C6A 0.038(4) 0.058(5) 0.049(4) 0.005(3) 0.009(3) -0.006(4)
C1B 0.034(3) 0.032(3) 0.041(3) 0.002(2) 0.003(3) -0.002(3)
N2B 0.037(3) 0.041(3) 0.031(2) -0.006(2) 0.005(2) -0.003(2)
C3B 0.049(4) 0.046(4) 0.033(3) -0.002(3) 0.007(3) -0.003(3)
C4B 0.050(4) 0.059(5) 0.036(3) -0.011(4) 0.006(3) 0.001(3)
C5B 0.058(5) 0.060(5) 0.040(4) 0.000(4) -0.001(3) 0.012(3)
C6B 0.045(4) 0.050(5) 0.049(4) 0.005(3) -0.002(3) 0.012(4)
C1C 0.039(3) 0.027(3) 0.039(3) 0.005(2) 0.004(3) -0.002(2)
N2C 0.045(3) 0.055(4) 0.034(3) 0.001(3) 0.002(2) -0.002(3)
C3C 0.050(4) 0.060(5) 0.045(4) -0.001(4) 0.001(3) -0.006(4)
C4C 0.047(4) 0.052(5) 0.061(5) -0.005(4) -0.003(4) -0.014(4)
C5C 0.045(4) 0.044(4) 0.072(5) -0.009(3) 0.012(4) -0.002(4)
C6C 0.048(4) 0.039(4) 0.042(4) -0.008(3) 0.007(3) 0.002(3)
N 0.054(4) 0.048(4) 0.046(3) -0.008(3) 0.006(3) -0.003(3)
O1 0.101(7) 0.191(11) 0.118(7) 0.004(7) 0.056(6) -0.053(8)
O2 0.110(7) 0.066(5) 0.118(7) 0.023(4) -0.018(5) 0.014(4)
O3 0.108(6) 0.103(6) 0.075(4) -0.043(5) -0.002(4) 0.031(4)

loop_
_atom_type_symbol
_atom_type_scat_dispersion_real
_atom_type_scat_dispersion_imag
_atom_type_scat_source
C 0.002 0.002 'Int. Tables Vol IV Tables 2.2B and 2.3.1'
O 0.008 0.006 'Int. Tables Vol IV Tables 2.2B and 2.3.1'
H 0.0 0.0 'Int. Tables Vol IV Tables 2.2B and 2.3.1'
N 0.004 0.003 'Int. Tables Vol IV Tables 2.2B and 2.3.1'
Pd -1.177 1.007 'Int. Tables Vol IV Tables 2.2B and 2.3.1'

loop_
_geom_angle_atom_site_label_1
_geom_angle_atom_site_label_2
_geom_angle_atom_site_label_3
_geom_angle_site_symmetry_1
_geom_angle_site_symmetry_3
_geom_angle
_geom_angle_publ_flag
N2A Pd N2B . . 86.7(2) no
N2A Pd N2A . '3 666' 180.0000 ?
N2A Pd N2B . '3 666' 93.3(2) ?
N2B Pd N2A . '3 666' 93.3(2) ?
N2B Pd N2B . '3 666' 180.0000 ?
N2A Pd N2B '3 666' '3 666' 86.7(2) ?
O10 C10 C1A . . 110.2(5) ?
O10 C10 C1B . . 106.0(5) ?
O10 C10 C1C . . 110.0(5) ?
C1A C10 C1B . . 109.6(5) ?
C1A C10 C1C . . 110.1(5) ?
C1B C10 C1C . . 110.9(5) ?
C10 O10 H10 . . 102.3 ?
C10 C1A N2A . . 117.4(5) ?
C10 C1A C6A . . 121.8(6) ?
N2A C1A C6A . . 120.9(7) ?
Pd N2A C1A . . 119.9(4) ?
Pd N2A C3A . . 120.6(5) ?
C1A N2A C3A . . 119.4(6) ?
N2A C3A C4A . . 121.7(7) ?
N2A C3A H3A . . 118.7 ?
C4A C3A H3A . . 119.6 ?
C3A C4A C5A . . 118.7(8) ?
C3A C4A H4A . . 120.7 ?
C5A C4A H4A . . 120.5 ?
C4A C5A C6A . . 120.0(8) ?
C4A C5A H5A . . 119.6 ?
C6A C5A H5A . . 120.3 ?
C1A C6A C5A . . 119.4(8) ?
C1A C6A H6A . . 120.3 ?
C5A C6A H6A . . 120.3 ?
C10 C1B N2B . . 117.2(5) ?
C10 C1B C6B . . 121.8(6) ?
N2B C1B C6B . . 120.9(6) ?
Pd N2B C1B . . 120.1(4) ?
Pd N2B C3B . . 120.7(5) ?
C1B N2B C3B . . 119.2(6) ?
N2B C3B C4B . . 121.7(7) ?
N2B C3B H3B . . 119.2 ?
C4B C3B H3B . . 119.1 ?
C3B C4B C5B . . 119.0(7) ?
C3B C4B H4B . . 120.3 ?
C5B C4B H4B . . 120.6 ?
C4B C5B C6B . . 119.4(7) ?
C4B C5B H5B . . 118.1 ?
C6B C5B H5B . . 122.6 ?
C1B C6B C5B . . 119.8(8) ?
C1B C6B H6B . . 119.7 ?
C5B C6B H6B . . 120.4 ?
C10 C1C N2C . . 115.6(6) ?
C10 C1C C6C . . 121.5(6) ?
N2C C1C C6C . . 122.8(6) ?
C1C N2C C3C . . 117.3(6) ?
N2C C3C C4C . . 123.2(7) ?
N2C C3C H3C . . 118.4 ?
C4C C3C H3C . . 118.4 ?
C3C C4C C5C . . 119.0(8) ?
C3C C4C H4C . . 120.4 ?
C5C C4C H4C . . 120.6 ?
C4C C5C C6C . . 118.6(8) ?
C4C C5C H5C . . 120.4 ?
C6C C5C H5C . . 121.0 ?
C1C C6C C5C . . 119.1(7) ?
C1C C6C H6C . . 120.7 ?
C5C C6C H6C . . 120.1 ?
O1 N O2 . . 118.3(9) ?
O1 N O3 . . 120.3(9) ?
O2 N O3 . . 121.4(9) ?

loop_
_geom_bond_atom_site_label_1
_geom_bond_atom_site_label_2
_geom_bond_site_symmetry_1
_geom_bond_site_symmetry_2
_geom_bond_distance
_geom_bond_publ_flag
Pd N2A . . 2.020(5) no
Pd N2B . . 2.008(5) no
Pd N2A . '3 666' 2.020(5) ?
Pd N2B . '3 666' 2.008(5) ?
C10 O10 . . 1.409(8) ?
C10 C1A . . 1.527(9) ?
C10 C1B . . 1.521(9) ?
C10 C1C . . 1.536(8) ?
O10 H10 . . 0.944 ?
C1A N2A . . 1.341(9) ?
C1A C6A . . 1.382(10) ?
N2A C3A . . 1.357(10) ?
C3A C4A . . 1.382(12) ?
C3A H3A . . 0.970 ?
C4A C5A . . 1.362(13) ?
C4A H4A . . 0.979 ?
C5A C6A . . 1.382(13) ?
C5A H5A . . 0.963 ?
C6A H6A . . 0.983 ?
C1B N2B . . 1.348(9) ?
C1B C6B . . 1.375(10) ?
N2B C3B . . 1.351(9) ?
C3B C4B . . 1.367(10) ?
C3B H3B . . 0.967 ?
C4B C5B . . 1.379(12) ?
C4B H4B . . 0.972 ?
C5B C6B . . 1.367(12) ?
C5B H5B . . 0.976 ?
C6B H6B . . 0.977 ?
C1C N2C . . 1.335(9) ?
C1C C6C . . 1.390(10) ?
N2C C3C . . 1.342(10) ?
C3C C4C . . 1.388(12) ?
C3C H3C . . 0.974 ?
C4C C5C . . 1.371(13) ?
C4C H4C . . 0.955 ?
C5C C6C . . 1.381(11) ?
C5C H5C . . 0.969 ?
C6C H6C . . 0.963 ?
N O1 . . 1.204(13) ?
N O2 . . 1.208(11) ?
N O3 . . 1.220(11) ?
